data_2227062
loop_
_publ_author_name
'Zhang, Chen'
'Wang, Ting-Ting'

_publ_section_title
;
 Poly[aquahemi(\m~4~-oxalato)[\m~3~-5-(pyrazin-2-yl)tetrazolato]cadmium(II)]
;
_journal_coeditor_code RZ2474
_journal_issue 8
_journal_name_full 'Acta Crystallographica Section E'
_journal_page_first m945
_journal_paper_doi 10.1107/S1600536810027406
_journal_volume 66
_journal_year 2010
_chemical_formula_iupac '[Cd (C5 H3 N6) (C2 O4)0.5 (H2 O)]'
_chemical_formula_moiety 'C6 H5 Cd N6 O3'
_chemical_formula_sum 'C6 H5 Cd N6 O3'
_chemical_formula_weight 321.56
_chemical_name_systematic Poly[aquahemi(\m~4~-oxalato)[\m~3~-5-(pyrazin-2-yl)tetrazolato]cadmium(II)]
_space_group_IT_number 14
_symmetry_cell_setting monoclinic
_symmetry_space_group_name_Hall '-P 2yn'
_symmetry_space_group_name_H-M 'P 1 21/n 1'
_atom_sites_solution_hydrogens geom
_atom_sites_solution_primary direct
_atom_sites_solution_secondary difmap
_audit_creation_method SHELXL-97
_cell_angle_alpha 90.00
_cell_angle_beta 94.8670(10)
_cell_angle_gamma 90.00
_cell_formula_units_Z 4
_cell_length_a 5.88010(10)
_cell_length_b 13.1286(2)
_cell_length_c 11.5647(2)
_cell_measurement_reflns_used 1076
_cell_measurement_temperature 296(2)
_cell_measurement_theta_max 28.00
_cell_measurement_theta_min 1.36
_cell_volume 889.55(3)
_computing_cell_refinement 'SAINT (Bruker, 2004)'
_computing_data_collection 'APEX2 (Bruker, 2004)'
_computing_data_reduction 'SAINT (Bruker, 2004)'
_computing_molecular_graphics 'SHELXTL (Sheldrick, 2008b)'
_computing_publication_material 'SHELXTL (Sheldrick, 2008b)'
_computing_structure_refinement 'SHELXL97 (Sheldrick, 2008b)'
_computing_structure_solution 'SHELXS97 (Sheldrick, 2008b)'
_diffrn_ambient_temperature 296(2)
_diffrn_measured_fraction_theta_full 0.999
_diffrn_measured_fraction_theta_max 0.999
_diffrn_measurement_device_type 'Bruker APEXII area-detector diffractometer'
_diffrn_measurement_method '\f and \w scan'
_diffrn_radiation_monochromator graphite
_diffrn_radiation_source 'fine-focus sealed tube'
_diffrn_radiation_type MoK\a
_diffrn_radiation_wavelength 0.71073
_diffrn_reflns_av_R_equivalents 0.0309
_diffrn_reflns_av_sigmaI/netI 0.0225
_diffrn_reflns_limit_h_max 7
_diffrn_reflns_limit_h_min -7
_diffrn_reflns_limit_k_max 15
_diffrn_reflns_limit_k_min -13
_diffrn_reflns_limit_l_max 13
_diffrn_reflns_limit_l_min -12
_diffrn_reflns_number 7467
_diffrn_reflns_theta_full 25.20
_diffrn_reflns_theta_max 25.20
_diffrn_reflns_theta_min 2.35
_diffrn_standards_number 0
_exptl_absorpt_coefficient_mu 2.458
_exptl_absorpt_correction_T_max 0.6523
_exptl_absorpt_correction_T_min 0.5899
_exptl_absorpt_correction_type multi-scan
_exptl_absorpt_process_details '(SADABS; Sheldrick, 2008a)'
_exptl_crystal_colour colourless
_exptl_crystal_density_diffrn 2.401
_exptl_crystal_density_method 'not measured'
_exptl_crystal_description block
_exptl_crystal_F_000 620
_exptl_crystal_size_max 0.24
_exptl_crystal_size_mid 0.22
_exptl_crystal_size_min 0.19
_refine_diff_density_max 0.329
_refine_diff_density_min -0.772
_refine_ls_extinction_method none
_refine_ls_goodness_of_fit_ref 1.187
_refine_ls_hydrogen_treatment mixed
_refine_ls_matrix_type full
_refine_ls_number_parameters 151
_refine_ls_number_reflns 1588
_refine_ls_number_restraints 3
_refine_ls_restrained_S_all 1.186
_refine_ls_R_factor_all 0.0238
_refine_ls_R_factor_gt 0.0232
_refine_ls_shift/su_max 0.001
_refine_ls_shift/su_mean 0.000
_refine_ls_structure_factor_coef Fsqd
_refine_ls_weighting_details 'calc w=1/[\s^2^(Fo^2^)+(0.0221P)^2^+1.3797P] where P=(Fo^2^+2Fc^2^)/3'
_refine_ls_weighting_scheme calc
_refine_ls_wR_factor_gt 0.0556
_refine_ls_wR_factor_ref 0.0558
_reflns_number_gt 1566
_reflns_number_total 1588
_reflns_threshold_expression I>2sigma(I)
_cod_data_source_file rz2474.cif
_cod_data_source_block I
_cod_original_sg_symbol_H-M 'P 21/n'
_cod_database_code 2227062
_cod_database_fobs_code 2227062

loop_
_symmetry_equiv_pos_as_xyz
'x, y, z'
'-x+1/2, y+1/2, -z+1/2'
'-x, -y, -z'
'x-1/2, -y-1/2, z-1/2'

loop_
_atom_site_type_symbol
_atom_site_label
_atom_site_fract_x
_atom_site_fract_y
_atom_site_fract_z
_atom_site_U_iso_or_equiv
_atom_site_adp_type
_atom_site_calc_flag
_atom_site_refinement_flags
_atom_site_occupancy
_atom_site_disorder_assembly
_atom_site_disorder_group
Cd Cd1 0.06773(3) 0.544930(16) 0.847068(19) 0.01725(10) Uani d . 1 . .
C C1 0.0857(5) 0.7869(2) 0.8871(3) 0.0205(6) Uani d . 1 . .
C C2 -0.1305(5) 0.7892(2) 0.8144(3) 0.0199(6) Uani d . 1 . .
C C3 -0.2443(6) 0.8798(2) 0.7882(3) 0.0246(7) Uani d . 1 . .
H H3 -0.1854 0.9402 0.8203 0.029 Uiso calc R 1 . .
C C4 -0.5172(6) 0.7932(3) 0.6778(3) 0.0269(7) Uani d . 1 . .
H H4 -0.6510 0.7919 0.6288 0.032 Uiso calc R 1 . .
C C5 -0.4074(6) 0.7024(3) 0.7069(3) 0.0250(7) Uani d . 1 . .
H H5 -0.4724 0.6416 0.6793 0.030 Uiso calc R 1 . .
C C6 0.5686(5) 0.5102(2) 0.9467(3) 0.0180(6) Uani d . 1 . .
N N1 0.1910(5) 0.6999(2) 0.9168(2) 0.0227(6) Uani d . 1 . .
N N2 0.3821(5) 0.7263(2) 0.9813(3) 0.0287(7) Uani d . 1 . .
N N3 0.3872(5) 0.8258(2) 0.9887(3) 0.0287(6) Uani d . 1 . .
N N4 0.2027(5) 0.8672(2) 0.9305(3) 0.0270(6) Uani d . 1 . .
N N5 -0.2106(5) 0.69963(19) 0.7735(2) 0.0220(6) Uani d . 1 . .
N N6 -0.4366(5) 0.8823(2) 0.7180(2) 0.0232(6) Uani d . 1 . .
O O1 0.4638(4) 0.51192(18) 0.84910(19) 0.0227(5) Uani d . 1 . .
O O2 0.7803(4) 0.52289(17) 0.9693(2) 0.0225(5) Uani d . 1 . .
O O1W 0.1382(5) 0.56000(19) 0.6539(2) 0.0317(6) Uani d D 1 . .
H H1W 0.062(7) 0.594(2) 0.605(3) 0.048 Uiso d D 1 . .
H H2W 0.176(7) 0.5058(18) 0.626(3) 0.048 Uiso d D 1 . .

loop_
_atom_site_aniso_label
_atom_site_aniso_U_11
_atom_site_aniso_U_22
_atom_site_aniso_U_33
_atom_site_aniso_U_12
_atom_site_aniso_U_13
_atom_site_aniso_U_23
Cd1 0.01395(14) 0.01826(15) 0.01932(15) -0.00172(8) 0.00015(9) -0.00031(8)
C1 0.0230(16) 0.0187(15) 0.0206(16) -0.0008(12) 0.0063(12) 0.0033(13)
C2 0.0198(15) 0.0194(15) 0.0214(16) -0.0016(12) 0.0067(12) 0.0020(13)
C3 0.0279(18) 0.0195(16) 0.0268(18) -0.0002(13) 0.0052(14) 0.0011(13)
C4 0.0233(16) 0.0327(19) 0.0247(17) -0.0013(14) 0.0020(13) 0.0040(15)
C5 0.0245(17) 0.0231(16) 0.0279(18) -0.0063(13) 0.0051(14) 0.0011(14)
C6 0.0140(15) 0.0176(14) 0.0224(16) 0.0027(12) 0.0022(12) 0.0030(13)
N1 0.0203(13) 0.0204(13) 0.0269(15) 0.0005(11) -0.0007(11) -0.0007(11)
N2 0.0237(15) 0.0298(16) 0.0319(16) -0.0002(12) -0.0017(12) -0.0028(13)
N3 0.0304(16) 0.0283(15) 0.0270(16) -0.0070(12) -0.0008(12) -0.0015(12)
N4 0.0296(15) 0.0201(14) 0.0306(16) -0.0028(12) -0.0022(12) 0.0012(12)
N5 0.0241(14) 0.0200(14) 0.0226(14) -0.0005(11) 0.0063(11) 0.0028(11)
N6 0.0221(14) 0.0233(14) 0.0245(14) 0.0038(11) 0.0042(11) 0.0025(12)
O1 0.0159(11) 0.0330(12) 0.0190(12) 0.0023(9) -0.0005(9) 0.0025(10)
O2 0.0116(11) 0.0316(12) 0.0242(12) 0.0016(9) 0.0016(9) 0.0070(10)
O1W 0.0432(16) 0.0285(13) 0.0229(13) 0.0128(11) -0.0003(11) 0.0006(10)

loop_
_atom_type_symbol
_atom_type_description
_atom_type_scat_dispersion_real
_atom_type_scat_dispersion_imag
_atom_type_scat_source
C C 0.0033 0.0016 'International Tables Vol C Tables 4.2.6.8 and 6.1.1.4'
H H 0.0000 0.0000 'International Tables Vol C Tables 4.2.6.8 and 6.1.1.4'
N N 0.0061 0.0033 'International Tables Vol C Tables 4.2.6.8 and 6.1.1.4'
O O 0.0106 0.0060 'International Tables Vol C Tables 4.2.6.8 and 6.1.1.4'
Cd Cd -0.8075 1.2024 'International Tables Vol C Tables 4.2.6.8 and 6.1.1.4'

loop_
_geom_angle_atom_site_label_1
_geom_angle_atom_site_label_2
_geom_angle_atom_site_label_3
_geom_angle_site_symmetry_1
_geom_angle_site_symmetry_3
_geom_angle
_geom_angle_publ_flag
N1 Cd1 O2 . 1_455 97.03(9) ?
N1 Cd1 O1W . . 100.78(10) ?
O2 Cd1 O1W 1_455 . 143.20(9) ?
N1 Cd1 O1 . . 82.94(9) ?
O2 Cd1 O1 1_455 . 137.80(8) ?
O1W Cd1 O1 . . 76.63(9) ?
N1 Cd1 N6 . 2_446 177.81(10) ?
O2 Cd1 N6 1_455 2_446 81.17(9) ?
O1W Cd1 N6 . 2_446 81.40(9) ?
O1 Cd1 N6 . 2_446 97.56(9) ?
N1 Cd1 O2 . 3_667 86.28(9) ?
O2 Cd1 O2 1_455 3_667 69.50(8) ?
O1W Cd1 O2 . 3_667 143.19(8) ?
O1 Cd1 O2 . 3_667 68.39(7) ?
N6 Cd1 O2 2_446 3_667 91.92(9) ?
N1 C1 N4 . . 111.6(3) ?
N1 C1 C2 . . 121.9(3) ?
N4 C1 C2 . . 126.5(3) ?
N5 C2 C3 . . 121.9(3) ?
N5 C2 C1 . . 116.6(3) ?
C3 C2 C1 . . 121.5(3) ?
N6 C3 C2 . . 121.5(3) ?
N6 C3 H3 . . 119.3 ?
C2 C3 H3 . . 119.3 ?
N6 C4 C5 . . 121.8(3) ?
N6 C4 H4 . . 119.1 ?
C5 C4 H4 . . 119.1 ?
N5 C5 C4 . . 121.9(3) ?
N5 C5 H5 . . 119.0 ?
C4 C5 H5 . . 119.0 ?
O1 C6 O2 . . 126.3(3) ?
O1 C6 C6 . 3_667 118.4(3) ?
O2 C6 C6 . 3_667 115.3(3) ?
C1 N1 N2 . . 105.8(3) ?
C1 N1 Cd1 . . 123.2(2) ?
N2 N1 Cd1 . . 130.7(2) ?
N3 N2 N1 . . 107.9(3) ?
N2 N3 N4 . . 111.0(3) ?
C1 N4 N3 . . 103.8(3) ?
C5 N5 C2 . . 116.2(3) ?
C4 N6 C3 . . 116.7(3) ?
C4 N6 Cd1 . 2_456 125.7(2) ?
C3 N6 Cd1 . 2_456 116.8(2) ?
C6 O1 Cd1 . . 115.17(19) ?
C6 O2 Cd1 . 1_655 130.5(2) ?
C6 O2 Cd1 . 3_667 114.90(19) ?
Cd1 O2 Cd1 1_655 3_667 110.50(8) ?
Cd1 O1W H1W . . 126(3) ?
Cd1 O1W H2W . . 112(3) ?
H1W O1W H2W . . 110.4(18) ?

loop_
_geom_bond_atom_site_label_1
_geom_bond_atom_site_label_2
_geom_bond_site_symmetry_2
_geom_bond_distance
_geom_bond_publ_flag
Cd1 N1 . 2.284(3) ?
Cd1 O2 1_455 2.312(2) ?
Cd1 O1W . 2.315(3) ?
Cd1 O1 . 2.367(2) ?
Cd1 N5 . 2.700(3) ?
Cd1 N6 2_446 2.371(3) ?
Cd1 O2 3_667 2.404(2) ?
C1 N1 . 1.330(4) ?
C1 N4 . 1.333(4) ?
C1 C2 . 1.464(4) ?
C2 N5 . 1.338(4) ?
C2 C3 . 1.385(4) ?
C3 N6 . 1.335(4) ?
C3 H3 . 0.9300 ?
C4 N6 . 1.332(5) ?
C4 C5 . 1.383(5) ?
C4 H4 . 0.9300 ?
C5 N5 . 1.335(4) ?
C5 H5 . 0.9300 ?
C6 O1 . 1.239(4) ?
C6 O2 . 1.261(4) ?
C6 C6 3_667 1.553(6) ?
N1 N2 . 1.341(4) ?
N2 N3 . 1.309(4) ?
N3 N4 . 1.342(4) ?
N6 Cd1 2_456 2.371(3) ?
O2 Cd1 1_655 2.312(2) ?
O2 Cd1 3_667 2.404(2) ?
O1W H1W . 0.82(3) ?
O1W H2W . 0.82(3) ?

loop_
_geom_hbond_atom_site_label_D
_geom_hbond_atom_site_label_H
_geom_hbond_atom_site_label_A
_geom_hbond_site_symmetry_A
_geom_hbond_distance_DH
_geom_hbond_distance_HA
_geom_hbond_distance_DA
_geom_hbond_angle_DHA
O1W H2W N4 2_546 0.82(3) 2.08(3) 2.897(4) 174(4)
O1W H1W N3 4_575 0.82(3) 1.93(3) 2.757(4) 179(5)
